data_2239556
loop_
_publ_author_name
'Khelifa Baghdouche, Ammar'
'Mosbah, Salima'
'Belhocine, Youghourta'
'Bencharif, Le\"ila'

_publ_section_title
;
 Zwitterionic
 1-{(<i>E</i>)-[(2-methylphenyl)iminiumyl]methyl}naphthalen-2-olate
;
_journal_coeditor_code HB7171
_journal_issue 6
_journal_name_full 'Acta Crystallographica Section E'
_journal_page_first o676
_journal_paper_doi 10.1107/S1600536814008794
_journal_volume 70
_journal_year 2014
_chemical_formula_iupac 'C18 H15 N O'
_chemical_formula_moiety 'C18 H15 N O'
_chemical_formula_sum 'C18 H15 N O'
_chemical_formula_weight 261.31
_chemical_name_systematic
;
1-{(<i>E</i>)-[(2-Methylphenyl)iminiumyl]methyl}naphthalen-2-olate
;
_space_group_IT_number 19
_symmetry_cell_setting orthorhombic
_symmetry_space_group_name_Hall 'P 2ac 2ab'
_symmetry_space_group_name_H-M 'P 21 21 21'
_atom_sites_solution_hydrogens geom
_atom_sites_solution_primary direct
_atom_sites_solution_secondary difmap
_audit_conform_dict_name cif_core.dic
_audit_conform_dict_version 2.4
_audit_creation_method 'WinGX routine CIF_UPDATE'
_cell_angle_alpha 90
_cell_angle_beta 90
_cell_angle_gamma 90
_cell_formula_units_Z 4
_cell_length_a 7.3627(5)
_cell_length_b 12.4007(10)
_cell_length_c 14.4365(12)
_cell_measurement_reflns_used 3889
_cell_measurement_temperature 150(2)
_cell_measurement_theta_max 26.64
_cell_measurement_theta_min 2.82
_cell_volume 1318.09(18)
_computing_cell_refinement 'SAINT (Bruker, 2006)'
_computing_data_collection 'APEX2 (Bruker, 2006)'
_computing_data_reduction 'SAINT (Bruker, 2006)'
_computing_molecular_graphics 'ORTEP-3 for Windows (Farrugia, 2012)'
_computing_publication_material 'WinGX (Farrugia, 2012)'
_computing_structure_refinement 'SHELXL97 (Sheldrick, 2008)'
_computing_structure_solution 'SIR97 (Altomare <i>et al.</i>, 1999)'
_diffrn_ambient_temperature 150(2)
_diffrn_measured_fraction_theta_full 0.983
_diffrn_measured_fraction_theta_max 0.983
_diffrn_measurement_device_type 'Bruker APEXII CCD'
_diffrn_measurement_method 'CCD rotation images, thin slices'
_diffrn_radiation_monochromator graphite
_diffrn_radiation_type MoK\a
_diffrn_radiation_wavelength 0.71073
_diffrn_reflns_av_R_equivalents 0.0459
_diffrn_reflns_limit_h_max 9
_diffrn_reflns_limit_h_min -9
_diffrn_reflns_limit_k_max 16
_diffrn_reflns_limit_k_min -16
_diffrn_reflns_limit_l_max 18
_diffrn_reflns_limit_l_min -18
_diffrn_reflns_number 14320
_diffrn_reflns_theta_full 27.48
_diffrn_reflns_theta_max 27.48
_diffrn_reflns_theta_min 3.11
_exptl_absorpt_coefficient_mu 0.081
_exptl_absorpt_correction_T_max 0.995
_exptl_absorpt_correction_T_min 0.821
_exptl_absorpt_correction_type multi-scan
_exptl_absorpt_process_details '(SADABS; Bruker, 2006)'
_exptl_crystal_colour yellow
_exptl_crystal_density_diffrn 1.317
_exptl_crystal_density_method 'not measured'
_exptl_crystal_description rod
_exptl_crystal_F_000 552
_exptl_crystal_size_max 0.57
_exptl_crystal_size_mid 0.08
_exptl_crystal_size_min 0.06
_refine_diff_density_max 0.258
_refine_diff_density_min -0.187
_refine_ls_abs_structure_details none
_refine_ls_extinction_method none
_refine_ls_goodness_of_fit_ref 1.133
_refine_ls_hydrogen_treatment constr
_refine_ls_matrix_type full
_refine_ls_number_parameters 182
_refine_ls_number_reflns 1721
_refine_ls_number_restraints 0
_refine_ls_restrained_S_all 1.133
_refine_ls_R_factor_all 0.0538
_refine_ls_R_factor_gt 0.0407
_refine_ls_shift/su_max 0.004
_refine_ls_shift/su_mean 0
_refine_ls_structure_factor_coef Fsqd
_refine_ls_weighting_details 'calc w=1/[\s^2^(Fo^2^)+(0.0543P)^2^+0.2897P] where P=(Fo^2^+2Fc^2^)/3'
_refine_ls_weighting_scheme calc
_refine_ls_wR_factor_gt 0.103
_refine_ls_wR_factor_ref 0.1109
_reflns_number_gt 1439
_reflns_number_total 1721
_reflns_threshold_expression I>2\s(I)
_cod_data_source_file hb7171sup1.cf
_cod_data_source_block I
_cod_database_code 2239556
_cod_database_fobs_code 2239556

loop_
_symmetry_equiv_pos_as_xyz
'x, y, z'
'-x+1/2, -y, z+1/2'
'x+1/2, -y+1/2, -z'
'-x, y+1/2, -z+1/2'

loop_
_atom_site_type_symbol
_atom_site_label
_atom_site_fract_x
_atom_site_fract_y
_atom_site_fract_z
_atom_site_U_iso_or_equiv
_atom_site_adp_type
_atom_site_calc_flag
_atom_site_refinement_flags
_atom_site_occupancy
_atom_site_symmetry_multiplicity
O O1 0.9691(3) 0.33259(13) 0.36389(11) 0.0330(4) Uani d . 1 1
C C2 0.9303(3) 0.23027(19) 0.36261(17) 0.0263(5) Uani d . 1 1
C C3 0.9485(3) 0.1707(2) 0.27755(17) 0.0285(5) Uani d . 1 1
H H3 0.9881 0.2069 0.2232 0.034 Uiso calc R 1 1
C C4 0.9106(3) 0.06523(19) 0.27381(16) 0.0278(5) Uani d . 1 1
H H4 0.925 0.0282 0.2167 0.033 Uiso calc R 1 1
C C5 0.8489(3) 0.00629(18) 0.35345(16) 0.0241(5) Uani d . 1 1
C C6 0.8096(4) -0.10430(19) 0.34660(18) 0.0312(6) Uani d . 1 1
H H6 0.8193 -0.1391 0.288 0.037 Uiso calc R 1 1
C C7 0.7575(4) -0.16291(19) 0.42255(17) 0.0338(6) Uani d . 1 1
H H7 0.734 -0.238 0.4173 0.041 Uiso calc R 1 1
C C8 0.7395(4) -0.11076(18) 0.50764(17) 0.0301(6) Uani d . 1 1
H H8 0.7034 -0.151 0.5605 0.036 Uiso calc R 1 1
C C9 0.7730(3) -0.00172(18) 0.51646(16) 0.0251(5) Uani d . 1 1
H H9 0.7577 0.0322 0.5749 0.03 Uiso calc R 1 1
C C10 0.8301(3) 0.06008(17) 0.43913(15) 0.0215(5) Uani d . 1 1
C C11 0.8716(3) 0.17464(18) 0.44429(16) 0.0220(5) Uani d . 1 1
C C12 0.8560(3) 0.23193(18) 0.52831(16) 0.0234(5) Uani d . 1 1
H H12 0.8199 0.1937 0.5823 0.028 Uiso calc R 1 1
N N13 0.8891(3) 0.33555(15) 0.53540(13) 0.0240(4) Uani d . 1 1
H H13 0.9142 0.3715 0.4844 0.029 Uiso calc R 1 1
C C14 0.8867(3) 0.39324(17) 0.62052(15) 0.0231(5) Uani d . 1 1
C C15 0.9417(3) 0.34405(19) 0.70234(17) 0.0274(5) Uani d . 1 1
H H15 0.98 0.2709 0.7018 0.033 Uiso calc R 1 1
C C16 0.9410(4) 0.4015(2) 0.78481(18) 0.0317(6) Uani d . 1 1
H H16 0.9789 0.368 0.8407 0.038 Uiso calc R 1 1
C C17 0.8846(4) 0.5081(2) 0.78508(18) 0.0331(6) Uani d . 1 1
H H17 0.8822 0.5475 0.8415 0.04 Uiso calc R 1 1
C C18 0.8319(4) 0.55710(19) 0.70344(18) 0.0313(6) Uani d . 1 1
H H18 0.7946 0.6304 0.7046 0.038 Uiso calc R 1 1
C C19 0.8321(3) 0.50159(18) 0.61949(16) 0.0257(5) Uani d . 1 1
C C20 0.7722(4) 0.55641(19) 0.53136(18) 0.0325(6) Uani d . 1 1
H H20A 0.8649 0.5461 0.4834 0.049 Uiso calc R 1 1
H H20B 0.7558 0.6337 0.5429 0.049 Uiso calc R 1 1
H H20C 0.6571 0.5251 0.5105 0.049 Uiso calc R 1 1

loop_
_atom_site_aniso_label
_atom_site_aniso_U_11
_atom_site_aniso_U_22
_atom_site_aniso_U_33
_atom_site_aniso_U_12
_atom_site_aniso_U_13
_atom_site_aniso_U_23
O1 0.0429(11) 0.0269(8) 0.0292(9) -0.0071(8) -0.0015(8) 0.0044(7)
C2 0.0240(13) 0.0271(11) 0.0278(12) -0.0004(10) -0.0033(10) 0.0019(10)
C3 0.0268(13) 0.0369(13) 0.0218(11) -0.0019(11) 0.0004(10) 0.0019(10)
C4 0.0273(13) 0.0356(13) 0.0206(11) 0.0033(10) -0.0018(10) -0.0038(9)
C5 0.0204(12) 0.0269(11) 0.0251(11) 0.0040(10) -0.0032(9) -0.0015(9)
C6 0.0359(15) 0.0294(12) 0.0284(12) 0.0050(11) -0.0046(11) -0.0042(10)
C7 0.0405(16) 0.0231(11) 0.0378(14) -0.0012(12) -0.0053(12) -0.0001(10)
C8 0.0313(14) 0.0263(11) 0.0328(13) -0.0032(10) -0.0020(11) 0.0078(10)
C9 0.0258(12) 0.0248(10) 0.0247(11) 0.0008(10) -0.0004(10) 0.0003(9)
C10 0.0174(12) 0.0234(10) 0.0236(11) 0.0021(9) -0.0014(9) 0.0001(9)
C11 0.0193(11) 0.0240(10) 0.0227(11) 0.0010(9) -0.0007(9) 0.0003(9)
C12 0.0188(11) 0.0252(10) 0.0261(12) 0.0003(9) 0.0026(9) 0.0018(9)
N13 0.0240(10) 0.0243(9) 0.0239(10) -0.0020(8) 0.0003(8) 0.0011(8)
C14 0.0191(11) 0.0262(11) 0.0239(12) -0.0041(9) 0.0030(10) -0.0018(9)
C15 0.0263(12) 0.0264(11) 0.0295(12) -0.0035(10) -0.0016(10) 0.0024(10)
C16 0.0307(14) 0.0379(13) 0.0266(12) -0.0086(11) -0.0042(11) 0.0023(10)
C17 0.0348(14) 0.0380(13) 0.0266(12) -0.0087(11) 0.0018(11) -0.0082(11)
C18 0.0311(14) 0.0263(11) 0.0367(13) -0.0020(10) 0.0026(12) -0.0032(10)
C19 0.0246(12) 0.0247(11) 0.0278(12) -0.0036(10) 0.0015(10) 0.0015(9)
C20 0.0359(15) 0.0278(11) 0.0338(13) 0.0017(11) -0.0001(12) 0.0042(10)

loop_
_atom_type_symbol
_atom_type_description
_atom_type_scat_dispersion_real
_atom_type_scat_dispersion_imag
_atom_type_scat_source
C C 0.0033 0 'International Tables Vol C Tables 4.2.6.8 and 6.1.1.4'
H H 0.0000 0 'International Tables Vol C Tables 4.2.6.8 and 6.1.1.4'
N N 0.0061 0 'International Tables Vol C Tables 4.2.6.8 and 6.1.1.4'
O O 0.0106 0 'International Tables Vol C Tables 4.2.6.8 and 6.1.1.4'

loop_
_geom_angle_atom_site_label_1
_geom_angle_atom_site_label_2
_geom_angle_atom_site_label_3
_geom_angle
O1 C2 C11 121.6(2)
O1 C2 C3 119.5(2)
C11 C2 C3 118.9(2)
C4 C3 C2 121.1(2)
C4 C3 H3 119.5
C2 C3 H3 119.5
C3 C4 C5 122.1(2)
C3 C4 H4 119
C5 C4 H4 119
C6 C5 C10 120.2(2)
C6 C5 C4 120.4(2)
C10 C5 C4 119.5(2)
C7 C6 C5 121.3(2)
C7 C6 H6 119.4
C5 C6 H6 119.4
C6 C7 C8 119.0(2)
C6 C7 H7 120.5
C8 C7 H7 120.5
C9 C8 C7 121.2(2)
C9 C8 H8 119.4
C7 C8 H8 119.4
C8 C9 C10 120.7(2)
C8 C9 H9 119.7
C10 C9 H9 119.7
C5 C10 C9 117.6(2)
C5 C10 C11 119.1(2)
C9 C10 C11 123.3(2)
C12 C11 C2 119.3(2)
C12 C11 C10 121.2(2)
C2 C11 C10 119.4(2)
N13 C12 C11 123.1(2)
N13 C12 H12 118.5
C11 C12 H12 118.5
C12 N13 C14 123.91(19)
C12 N13 H13 118
C14 N13 H13 118
C15 C14 C19 120.9(2)
C15 C14 N13 120.7(2)
C19 C14 N13 118.4(2)
C16 C15 C14 120.2(2)
C16 C15 H15 119.9
C14 C15 H15 119.9
C17 C16 C15 119.6(2)
C17 C16 H16 120.2
C15 C16 H16 120.2
C18 C17 C16 120.1(2)
C18 C17 H17 120
C16 C17 H17 120
C17 C18 C19 121.6(2)
C17 C18 H18 119.2
C19 C18 H18 119.2
C18 C19 C14 117.7(2)
C18 C19 C20 120.7(2)
C14 C19 C20 121.6(2)
C19 C20 H20A 109.5
C19 C20 H20B 109.5
H20A C20 H20B 109.5
C19 C20 H20C 109.5
H20A C20 H20C 109.5
H20B C20 H20C 109.5

loop_
_geom_bond_atom_site_label_1
_geom_bond_atom_site_label_2
_geom_bond_distance
O1 C2 1.301(3)
C2 C11 1.433(3)
C2 C3 1.439(3)
C3 C4 1.339(3)
C3 H3 0.95
C4 C5 1.436(3)
C4 H4 0.95
C5 C6 1.405(3)
C5 C10 1.412(3)
C6 C7 1.370(3)
C6 H6 0.95
C7 C8 1.395(3)
C7 H7 0.95
C8 C9 1.380(3)
C8 H8 0.95
C9 C10 1.418(3)
C9 H9 0.95
C10 C11 1.455(3)
C11 C12 1.410(3)
C12 N13 1.312(3)
C12 H12 0.95
N13 C14 1.422(3)
N13 H13 0.88
C14 C15 1.390(3)
C14 C19 1.403(3)
C15 C16 1.387(3)
C15 H15 0.95
C16 C17 1.385(3)
C16 H16 0.95
C17 C18 1.382(4)
C17 H17 0.95
C18 C19 1.394(3)
C18 H18 0.95
C19 C20 1.508(3)
C20 H20A 0.98
C20 H20B 0.98
C20 H20C 0.98

loop_
_geom_hbond_atom_site_label_D
_geom_hbond_atom_site_label_H
_geom_hbond_atom_site_label_A
_geom_hbond_distance_DH
_geom_hbond_distance_HA
_geom_hbond_distance_DA
_geom_hbond_angle_DHA
_geom_hbond_publ_flag
N13 H13 O1 0.88 1.85 2.546(3) 134 yes

loop_
_geom_torsion_atom_site_label_1
_geom_torsion_atom_site_label_2
_geom_torsion_atom_site_label_3
_geom_torsion_atom_site_label_4
_geom_torsion
O1 C2 C3 C4 179.7(2)
C11 C2 C3 C4 0.4(4)
C2 C3 C4 C5 0.5(4)
C3 C4 C5 C6 179.7(2)
C3 C4 C5 C10 -1.1(4)
C10 C5 C6 C7 -1.8(4)
C4 C5 C6 C7 177.4(2)
C5 C6 C7 C8 1.5(4)
C6 C7 C8 C9 0.0(4)
C7 C8 C9 C10 -1.1(4)
C6 C5 C10 C9 0.7(3)
C4 C5 C10 C9 -178.5(2)
C6 C5 C10 C11 -180.0(2)
C4 C5 C10 C11 0.8(3)
C8 C9 C10 C5 0.7(3)
C8 C9 C10 C11 -178.6(2)
O1 C2 C11 C12 -0.2(4)
C3 C2 C11 C12 179.0(2)
O1 C2 C11 C10 -179.9(2)
C3 C2 C11 C10 -0.6(3)
C5 C10 C11 C12 -179.6(2)
C9 C10 C11 C12 -0.4(3)
C5 C10 C11 C2 0.0(3)
C9 C10 C11 C2 179.3(2)
C2 C11 C12 N13 1.6(3)
C10 C11 C12 N13 -178.8(2)
C11 C12 N13 C14 -175.4(2)
C12 N13 C14 C15 33.7(3)
C12 N13 C14 C19 -148.0(2)
C19 C14 C15 C16 0.9(4)
N13 C14 C15 C16 179.2(2)
C14 C15 C16 C17 0.1(4)
C15 C16 C17 C18 -0.9(4)
C16 C17 C18 C19 0.6(4)
C17 C18 C19 C14 0.4(4)
C17 C18 C19 C20 179.4(3)
C15 C14 C19 C18 -1.2(3)
N13 C14 C19 C18 -179.5(2)
C15 C14 C19 C20 179.9(2)
N13 C14 C19 C20 1.5(3)
